data_7157959
loop_
_publ_author_name
'Li, Zhen'
'Vijaykumar, Gonela'
'Li, Xiangdong'
'Golz, Christopher'
'Alcarazo, Manuel'

_publ_section_title
;
 5-(Diarylimino)- and 5-(sulfoximido)dibenzothiophenium triflates:
 syntheses and applications as electrophilic aminating reagents.
;
_journal_issue 13
_journal_name_full 'Organic &amp; biomolecular chemistry'
_journal_page_first 2941
_journal_page_last 2948
_journal_paper_doi 10.1039/d1ob00285f
_journal_volume 19
_journal_year 2021
_chemical_formula_moiety 'C25.882 H18 F2.646 N O3.646 S1.882, 0.118(C F3 O3 S)'
_chemical_formula_sum 'C26 H18 F3 N O4 S2'
_chemical_formula_weight 529.53
_space_group_crystal_system orthorhombic
_space_group_IT_number 61
_space_group_name_Hall '-P 2ac 2ab'
_space_group_name_H-M_alt 'P b c a'
_atom_sites_solution_hydrogens geom
_atom_sites_solution_primary dual
_audit_creation_date 2019-11-15
_audit_creation_method
;
Olex2 1.3
(compiled 2019.09.11 svn.r3662 for OlexSys, GUI svn.r5938)
;
_audit_update_record
;
2021-02-09 deposited with the CCDC.	2021-03-08 downloaded from the CCDC.
;
_cell_angle_alpha 90
_cell_angle_beta 90
_cell_angle_gamma 90
_cell_formula_units_Z 8
_cell_length_a 9.8155(6)
_cell_length_b 16.0505(14)
_cell_length_c 29.742(2)
_cell_measurement_reflns_used 9949
_cell_measurement_temperature 100.0
_cell_measurement_theta_max 28.501
_cell_measurement_theta_min 2.537
_cell_volume 4685.7(6)
_computing_cell_refinement 'SAINT V8.40A (?, 2016)'
_computing_data_reduction 'SAINT V8.40A (?, 2016)'
_computing_molecular_graphics 'Olex2 1.3 (Dolomanov et al., 2009)'
_computing_publication_material 'Olex2 1.3 (Dolomanov et al., 2009)'
_computing_structure_refinement 'XL n/a (Sheldrick, 2008)'
_computing_structure_solution 'XT n/a (Sheldrick, 2015)'
_diffrn_ambient_temperature 100.0
_diffrn_measured_fraction_theta_full 0.998
_diffrn_measured_fraction_theta_max 0.999
_diffrn_measurement_device_type 'Bruker D8 Venture AgMo Dual Source'
_diffrn_measurement_method '\f and \w scans'
_diffrn_radiation_type MoK\a
_diffrn_radiation_wavelength 0.71073
_diffrn_reflns_av_R_equivalents 0.0432
_diffrn_reflns_av_unetI/netI 0.0178
_diffrn_reflns_Laue_measured_fraction_full 0.998
_diffrn_reflns_Laue_measured_fraction_max 0.999
_diffrn_reflns_limit_h_max 13
_diffrn_reflns_limit_h_min -13
_diffrn_reflns_limit_k_max 21
_diffrn_reflns_limit_k_min -21
_diffrn_reflns_limit_l_max 40
_diffrn_reflns_limit_l_min -40
_diffrn_reflns_number 89715
_diffrn_reflns_point_group_measured_fraction_full 0.998
_diffrn_reflns_point_group_measured_fraction_max 0.999
_diffrn_reflns_theta_full 25.242
_diffrn_reflns_theta_max 28.696
_diffrn_reflns_theta_min 2.486
_diffrn_standards_number 0
_exptl_absorpt_coefficient_mu 0.287
_exptl_absorpt_correction_T_max 0.6564
_exptl_absorpt_correction_T_min 0.5932
_exptl_absorpt_correction_type multi-scan
_exptl_absorpt_process_details
'SADABS-2016/2 (Bruker,2016/2) was used for absorption correction. wR2(int) was 0.0878 before and 0.0514 after correction. The Ratio of minimum to maximum transmission is 0.9037. The \l/2 correction factor is Not present.'
_exptl_crystal_colour yellow
_exptl_crystal_colour_primary yellow
_exptl_crystal_density_diffrn 1.501
_exptl_crystal_description plate
_exptl_crystal_F_000 2176
_exptl_crystal_recrystallization_method 'Re-crystallisation from solvent: DCM/Et2O'
_exptl_crystal_size_max 0.249
_exptl_crystal_size_mid 0.194
_exptl_crystal_size_min 0.046
_refine_diff_density_max 0.325
_refine_diff_density_min -0.385
_refine_diff_density_rms 0.054
_refine_ls_extinction_method none
_refine_ls_goodness_of_fit_ref 1.105
_refine_ls_hydrogen_treatment constr
_refine_ls_matrix_type full
_refine_ls_number_parameters 398
_refine_ls_number_reflns 6055
_refine_ls_number_restraints 74
_refine_ls_restrained_S_all 1.105
_refine_ls_R_factor_all 0.0449
_refine_ls_R_factor_gt 0.0393
_refine_ls_shift/su_max 0.001
_refine_ls_shift/su_mean 0.000
_refine_ls_structure_factor_coef Fsqd
_refine_ls_weighting_details 'w=1/[\s^2^(Fo^2^)+(0.0205P)^2^+4.4009P] where P=(Fo^2^+2Fc^2^)/3'
_refine_ls_weighting_scheme calc
_refine_ls_wR_factor_gt 0.0796
_refine_ls_wR_factor_ref 0.0830
_reflns_Friedel_coverage 0.000
_reflns_number_gt 5463
_reflns_number_total 6055
_reflns_threshold_expression 'I > 2\s(I)'
_cod_data_source_file d1ob00285f2.cif
_cod_data_source_block mo_0846_cg_0m
_cod_depositor_comments 'Adding full bibliography for 7157951--7157968.cif.'
_cod_database_code 7157959
_shelx_shelxl_version_number 2018/3
_shelx_space_group_comment
;
The symmetry employed for this shelxl refinement is uniquely defined
by the following loop, which should always be used as a source of
symmetry information in preference to the above space-group names.
They are only intended as comments.
;
_shelx_estimated_absorpt_t_max 0.987
_shelx_estimated_absorpt_t_min 0.932
_olex2_refinement_description
;
1. Fixed Uiso
 At 1.2 times of:
  All C(H) groups
2. Restrained distances
 S1-O2 \\sim S1-O2A
 with sigma of 0.02
 S2-O2 \\sim S2A-O2A
 with sigma of 0.02
 S2-O3 \\sim S2A-O3A
 with sigma of 0.02
 S2-O4 \\sim S2A-O4A
 with sigma of 0.02
 S2-C26 \\sim S2A-C26A
 with sigma of 0.02
 F1-C26 \\sim F1A-C26A
 with sigma of 0.02
 F2-C26 \\sim F2A-C26A
 with sigma of 0.02
 F3-C26 \\sim F3A-C26A
 with sigma of 0.02
 S1-S2 \\sim S1-S2A
 with sigma of 0.04
 S2-F1 \\sim S2A-F1A
 with sigma of 0.04
 S2-F2 \\sim S2A-F2A
 with sigma of 0.04
 S2-F3 \\sim S2A-F3A
 with sigma of 0.04
 F1-F2 \\sim F1A-F2A
 with sigma of 0.04
 F1-F3 \\sim F1A-F3A
 with sigma of 0.04
 F2-F3 \\sim F2A-F3A
 with sigma of 0.04
 O2-O3 \\sim O2A-O3A
 with sigma of 0.04
 O2-O4 \\sim O2A-O4A
 with sigma of 0.04
 O2-C26 \\sim O2A-C26A
 with sigma of 0.04
 O3-O4 \\sim O3A-O4A
 with sigma of 0.04
 O3-C26 \\sim O3A-C26A
 with sigma of 0.04
 O4-C26 \\sim O4A-C26A
 with sigma of 0.04
3. Rigid body (RIGU) restrains
 S2A, F1A, F2A, F3A, O2A, O3A, O4A, C26A
 with sigma for 1-2 distances of 0.001 and sigma for 1-3 distances of 0.001
4. Others
 Sof(S2A)=Sof(F1A)=Sof(F2A)=Sof(F3A)=Sof(O2A)=Sof(O3A)=Sof(O4A)=Sof(C26A)=1-
 FVAR(1)
 Sof(S2)=Sof(F1)=Sof(F2)=Sof(F3)=Sof(O2)=Sof(O3)=Sof(O4)=Sof(C26)=FVAR(1)
5.a Aromatic/amide H refined with riding coordinates:
 C3(H3), C4(H4), C5(H5), C6(H6), C9(H9), C10(H10), C11(H11), C12(H12),
 C15(H15), C16(H16), C17(H17), C18(H18), C19(H19), C21(H21), C22(H22), C23(H23),
  C24(H24), C25(H25)
;
_olex2_submission_special_instructions 'No special instructions were received'

loop_
_space_group_symop_operation_xyz
'x, y, z'
'-x+1/2, -y, z+1/2'
'-x, y+1/2, -z+1/2'
'x+1/2, -y+1/2, -z'
'-x, -y, -z'
'x-1/2, y, -z-1/2'
'x, -y-1/2, z-1/2'
'-x-1/2, y-1/2, z'

loop_
_atom_site_label
_atom_site_type_symbol
_atom_site_fract_x
_atom_site_fract_y
_atom_site_fract_z
_atom_site_U_iso_or_equiv
_atom_site_adp_type
_atom_site_occupancy
_atom_site_site_symmetry_order
_atom_site_calc_flag
_atom_site_refinement_flags_posn
_atom_site_refinement_flags_adp
_atom_site_refinement_flags_occupancy
_atom_site_disorder_assembly
_atom_site_disorder_group
S1 S 0.53088(3) 0.30023(2) 0.42718(2) 0.01567(8) Uani 1 1 d D . . . .
S2 S 0.37203(11) 0.06503(5) 0.36576(3) 0.0159(3) Uani 0.882(10) 1 d D . P A 1
S2A S 0.3695(11) 0.0642(7) 0.3701(5) 0.055(3) Uani 0.118(10) 1 d D . P A 2
F1 F 0.6061(3) 0.0091(2) 0.39416(10) 0.0677(8) Uani 0.882(10) 1 d D . P A 1
F1A F 0.6308(16) 0.0398(16) 0.3842(6) 0.050(4) Uani 0.118(10) 1 d D . P A 2
F2 F 0.5256(4) -0.05527(17) 0.33629(14) 0.0546(9) Uani 0.882(10) 1 d D . P A 1
F2A F 0.545(3) -0.0520(14) 0.3464(12) 0.051(4) Uani 0.118(10) 1 d D . P A 2
F3 F 0.6151(3) 0.06597(15) 0.32890(12) 0.0491(7) Uani 0.882(10) 1 d D . P A 1
F3A F 0.575(2) 0.0715(13) 0.3155(6) 0.052(4) Uani 0.118(10) 1 d D . P A 2
O1 O 0.70575(11) 0.36815(6) 0.50613(4) 0.0215(2) Uani 1 1 d . . . . .
O2 O 0.4038(5) 0.14344(17) 0.38650(17) 0.0367(9) Uani 0.882(10) 1 d D . P A 1
O2A O 0.392(3) 0.1495(11) 0.3841(12) 0.024(3) Uani 0.118(10) 1 d D . P A 2
O3 O 0.3056(3) 0.00556(14) 0.39407(11) 0.0344(6) Uani 0.882(10) 1 d D . P A 1
O3A O 0.346(2) 0.0125(13) 0.4086(8) 0.040(4) Uani 0.118(10) 1 d D . P A 2
O4 O 0.3185(3) 0.07287(19) 0.32082(8) 0.0362(6) Uani 0.882(10) 1 d D . P A 1
O4A O 0.2857(18) 0.0557(16) 0.3322(8) 0.040(4) Uani 0.118(10) 1 d D . P A 2
N1 N 0.67212(12) 0.26590(7) 0.39878(4) 0.0167(2) Uani 1 1 d . . . . .
C1 C 0.56612(14) 0.25282(9) 0.47910(5) 0.0166(3) Uani 1 1 d . . . . .
C2 C 0.65071(14) 0.29029(9) 0.51055(5) 0.0174(3) Uani 1 1 d . . . . .
C3 C 0.68513(15) 0.24806(10) 0.54982(5) 0.0220(3) Uani 1 1 d . . . . .
H3 H 0.743550 0.273288 0.571347 0.026 Uiso 1 1 calc R U . . .
C4 C 0.63358(16) 0.16913(10) 0.55723(5) 0.0245(3) Uani 1 1 d . . . . .
H4 H 0.658212 0.139771 0.583743 0.029 Uiso 1 1 calc R U . . .
C5 C 0.54606(16) 0.13213(10) 0.52633(5) 0.0240(3) Uani 1 1 d . . . . .
H5 H 0.509208 0.078524 0.532282 0.029 Uiso 1 1 calc R U . . .
C6 C 0.51254(15) 0.17317(9) 0.48696(5) 0.0201(3) Uani 1 1 d . . . . .
H6 H 0.454014 0.147733 0.465540 0.024 Uiso 1 1 calc R U . . .
C7 C 0.56717(14) 0.40443(9) 0.44078(5) 0.0174(3) Uani 1 1 d . . . . .
C8 C 0.65241(14) 0.42470(9) 0.47647(5) 0.0188(3) Uani 1 1 d . . . . .
C9 C 0.68672(16) 0.50731(10) 0.48461(6) 0.0245(3) Uani 1 1 d . . . . .
H9 H 0.744795 0.521426 0.508995 0.029 Uiso 1 1 calc R U . . .
C10 C 0.63544(18) 0.56856(10) 0.45684(6) 0.0288(4) Uani 1 1 d . . . . .
H10 H 0.661196 0.624949 0.461538 0.035 Uiso 1 1 calc R U . . .
C11 C 0.54629(18) 0.54877(10) 0.42197(6) 0.0284(3) Uani 1 1 d . . . . .
H11 H 0.509642 0.591889 0.403737 0.034 Uiso 1 1 calc R U . . .
C12 C 0.51085(17) 0.46695(10) 0.41373(5) 0.0230(3) Uani 1 1 d . . . . .
H12 H 0.449436 0.453340 0.390164 0.028 Uiso 1 1 calc R U . . .
C13 C 0.68159(14) 0.28302(8) 0.35609(5) 0.0156(3) Uani 1 1 d . . . . .
C14 C 0.80672(14) 0.25149(9) 0.33419(5) 0.0162(3) Uani 1 1 d . . . . .
C15 C 0.92720(15) 0.24255(9) 0.35853(5) 0.0197(3) Uani 1 1 d . . . . .
H15 H 0.931394 0.260626 0.388917 0.024 Uiso 1 1 calc R U . . .
C16 C 1.04100(16) 0.20730(10) 0.33844(5) 0.0241(3) Uani 1 1 d . . . . .
H16 H 1.123859 0.202719 0.354762 0.029 Uiso 1 1 calc R U . . .
C17 C 1.03362(17) 0.17876(10) 0.29450(5) 0.0257(3) Uani 1 1 d . . . . .
H17 H 1.110110 0.151912 0.281341 0.031 Uiso 1 1 calc R U . . .
C18 C 0.91535(18) 0.18916(10) 0.26967(5) 0.0257(3) Uani 1 1 d . . . . .
H18 H 0.911503 0.170561 0.239368 0.031 Uiso 1 1 calc R U . . .
C19 C 0.80253(16) 0.22679(9) 0.28915(5) 0.0213(3) Uani 1 1 d . . . . .
H19 H 0.722468 0.235763 0.271870 0.026 Uiso 1 1 calc R U . . .
C20 C 0.58353(14) 0.33255(9) 0.32887(5) 0.0174(3) Uani 1 1 d . . . . .
C21 C 0.63425(16) 0.40001(9) 0.30448(5) 0.0219(3) Uani 1 1 d . . . . .
H21 H 0.729608 0.409977 0.303462 0.026 Uiso 1 1 calc R U . . .
C22 C 0.54584(18) 0.45256(10) 0.28170(6) 0.0280(3) Uani 1 1 d . . . . .
H22 H 0.580411 0.498887 0.265420 0.034 Uiso 1 1 calc R U . . .
C23 C 0.40702(18) 0.43732(11) 0.28277(6) 0.0293(4) Uani 1 1 d . . . . .
H23 H 0.346293 0.474232 0.267875 0.035 Uiso 1 1 calc R U . . .
C24 C 0.35626(16) 0.36885(11) 0.30533(5) 0.0265(3) Uani 1 1 d . . . . .
H24 H 0.261136 0.357954 0.305043 0.032 Uiso 1 1 calc R U . . .
C25 C 0.44352(15) 0.31572(10) 0.32848(5) 0.0215(3) Uani 1 1 d . . . . .
H25 H 0.408501 0.268488 0.343873 0.026 Uiso 1 1 calc R U . . .
C26 C 0.5388(3) 0.0190(2) 0.35578(11) 0.0303(6) Uani 0.882(10) 1 d D . P A 1
C26A C 0.5383(17) 0.0299(14) 0.3519(7) 0.030(3) Uani 0.118(10) 1 d D . P A 2

loop_
_atom_site_aniso_label
_atom_site_aniso_U_11
_atom_site_aniso_U_22
_atom_site_aniso_U_33
_atom_site_aniso_U_23
_atom_site_aniso_U_13
_atom_site_aniso_U_12
S1 0.01448(15) 0.01740(16) 0.01513(15) -0.00038(12) 0.00076(12) 0.00026(12)
S2 0.0167(4) 0.0122(4) 0.0189(4) 0.0004(2) 0.0016(2) -0.0013(2)
S2A 0.028(4) 0.063(6) 0.075(6) -0.007(4) 0.007(3) 0.018(4)
F1 0.0292(10) 0.103(2) 0.0707(14) 0.0345(13) -0.0185(9) 0.0080(11)
F1A 0.029(4) 0.079(10) 0.041(6) 0.005(6) -0.009(4) 0.004(5)
F2 0.054(2) 0.0281(8) 0.0811(18) -0.0076(9) 0.0235(14) 0.0141(9)
F2A 0.013(5) 0.039(6) 0.103(13) -0.003(5) 0.016(6) 0.005(4)
F3 0.0308(11) 0.0484(10) 0.0682(16) 0.0136(10) 0.0274(10) -0.0015(8)
F3A 0.045(7) 0.069(7) 0.042(6) 0.019(6) 0.007(5) 0.014(6)
O1 0.0200(5) 0.0197(5) 0.0249(5) 0.0004(4) -0.0061(4) -0.0015(4)
O2 0.050(2) 0.0239(10) 0.0365(18) -0.0135(11) 0.0111(13) -0.0099(12)
O2A 0.021(7) 0.030(5) 0.022(8) 0.004(4) -0.008(5) 0.014(4)
O3 0.0290(11) 0.0275(8) 0.0468(13) 0.0129(9) 0.0160(9) -0.0012(8)
O3A 0.035(8) 0.039(7) 0.048(7) 0.018(7) 0.014(5) 0.014(6)
O4 0.0359(12) 0.0425(12) 0.0304(10) 0.0017(8) -0.0134(9) 0.0042(9)
O4A 0.023(6) 0.050(9) 0.049(6) -0.002(7) -0.018(5) -0.003(6)
N1 0.0156(5) 0.0176(6) 0.0171(5) -0.0011(4) 0.0011(4) 0.0006(5)
C1 0.0147(6) 0.0191(6) 0.0160(6) 0.0010(5) 0.0020(5) 0.0026(5)
C2 0.0156(6) 0.0184(6) 0.0181(6) -0.0006(5) 0.0021(5) 0.0025(5)
C3 0.0193(7) 0.0283(8) 0.0185(7) 0.0005(6) 0.0011(5) 0.0053(6)
C4 0.0254(8) 0.0285(8) 0.0197(7) 0.0053(6) 0.0054(6) 0.0098(6)
C5 0.0243(7) 0.0203(7) 0.0274(8) 0.0052(6) 0.0088(6) 0.0036(6)
C6 0.0179(7) 0.0199(7) 0.0224(7) -0.0005(5) 0.0043(6) 0.0006(5)
C7 0.0165(6) 0.0162(6) 0.0194(6) -0.0003(5) 0.0041(5) 0.0022(5)
C8 0.0149(6) 0.0197(7) 0.0218(7) 0.0001(5) 0.0032(5) 0.0006(5)
C9 0.0214(7) 0.0212(7) 0.0310(8) -0.0057(6) 0.0038(6) -0.0028(6)
C10 0.0314(8) 0.0168(7) 0.0381(9) -0.0010(6) 0.0102(7) -0.0006(6)
C11 0.0352(9) 0.0198(7) 0.0304(8) 0.0049(6) 0.0067(7) 0.0074(7)
C12 0.0260(7) 0.0225(7) 0.0206(7) 0.0007(6) 0.0023(6) 0.0052(6)
C13 0.0162(6) 0.0136(6) 0.0170(6) -0.0021(5) -0.0013(5) -0.0028(5)
C14 0.0170(6) 0.0155(6) 0.0160(6) 0.0013(5) 0.0010(5) -0.0007(5)
C15 0.0181(7) 0.0228(7) 0.0183(7) 0.0033(5) 0.0000(5) 0.0002(6)
C16 0.0171(7) 0.0291(8) 0.0261(7) 0.0073(6) 0.0020(6) 0.0025(6)
C17 0.0258(8) 0.0239(7) 0.0272(8) 0.0072(6) 0.0118(6) 0.0073(6)
C18 0.0340(9) 0.0246(8) 0.0187(7) -0.0008(6) 0.0056(6) 0.0049(7)
C19 0.0233(7) 0.0227(7) 0.0178(7) -0.0005(6) -0.0011(6) 0.0006(6)
C20 0.0166(6) 0.0200(6) 0.0155(6) -0.0034(5) -0.0014(5) 0.0009(5)
C21 0.0211(7) 0.0224(7) 0.0222(7) 0.0001(6) -0.0010(6) 0.0011(6)
C22 0.0322(9) 0.0240(8) 0.0278(8) 0.0033(6) -0.0027(7) 0.0042(7)
C23 0.0297(8) 0.0318(8) 0.0264(8) -0.0025(7) -0.0083(7) 0.0114(7)
C24 0.0188(7) 0.0374(9) 0.0232(7) -0.0076(7) -0.0056(6) 0.0057(7)
C25 0.0181(7) 0.0270(7) 0.0195(7) -0.0041(6) -0.0014(5) -0.0006(6)
C26 0.0238(10) 0.0290(13) 0.0381(13) 0.0080(10) 0.0072(9) 0.0008(9)
C26A 0.021(4) 0.038(6) 0.032(5) 0.003(4) -0.001(3) 0.011(4)

loop_
_atom_type_symbol
_atom_type_description
_atom_type_scat_dispersion_real
_atom_type_scat_dispersion_imag
_atom_type_scat_source
C C 0.0033 0.0016 'International Tables Vol C Tables 4.2.6.8 and 6.1.1.4'
H H 0.0000 0.0000 'International Tables Vol C Tables 4.2.6.8 and 6.1.1.4'
F F 0.0171 0.0103 'International Tables Vol C Tables 4.2.6.8 and 6.1.1.4'
N N 0.0061 0.0033 'International Tables Vol C Tables 4.2.6.8 and 6.1.1.4'
O O 0.0106 0.0060 'International Tables Vol C Tables 4.2.6.8 and 6.1.1.4'
S S 0.1246 0.1234 'International Tables Vol C Tables 4.2.6.8 and 6.1.1.4'

loop_
_geom_angle_atom_site_label_1
_geom_angle_atom_site_label_2
_geom_angle_atom_site_label_3
_geom_angle
_geom_angle_site_symmetry_1
_geom_angle_site_symmetry_3
_geom_angle_publ_flag
N1 S1 O2 82.55(11) . . ?
N1 S1 C1 97.74(6) . . ?
N1 S1 C7 104.80(6) . . ?
C1 S1 O2 94.11(11) . . ?
C1 S1 C7 99.80(7) . . ?
C7 S1 O2 163.12(10) . . ?
O2 S2 O4 113.6(2) . . ?
O2 S2 C26 103.3(2) . . ?
O3 S2 O2 115.5(2) . . ?
O3 S2 O4 115.98(13) . . ?
O3 S2 C26 103.60(13) . . ?
O4 S2 C26 102.25(15) . . ?
O2A S2A C26A 103.4(15) . . ?
O3A S2A O2A 110.0(17) . . ?
O3A S2A C26A 102.0(11) . . ?
O4A S2A O2A 114.3(15) . . ?
O4A S2A O3A 119.5(12) . . ?
O4A S2A C26A 105.3(11) . . ?
C2 O1 C8 121.10(11) . . ?
S2 O2 S1 168.5(3) . . ?
C13 N1 S1 118.05(10) . . ?
C2 C1 S1 121.52(11) . . ?
C2 C1 C6 120.48(13) . . ?
C6 C1 S1 117.90(11) . . ?
O1 C2 C1 124.56(13) . . ?
O1 C2 C3 115.45(13) . . ?
C1 C2 C3 119.99(14) . . ?
C2 C3 H3 120.3 . . ?
C4 C3 C2 119.42(15) . . ?
C4 C3 H3 120.3 . . ?
C3 C4 H4 119.6 . . ?
C3 C4 C5 120.81(14) . . ?
C5 C4 H4 119.6 . . ?
C4 C5 H5 119.9 . . ?
C6 C5 C4 120.19(15) . . ?
C6 C5 H5 119.9 . . ?
C1 C6 H6 120.5 . . ?
C5 C6 C1 119.09(14) . . ?
C5 C6 H6 120.5 . . ?
C8 C7 S1 121.36(11) . . ?
C8 C7 C12 120.58(14) . . ?
C12 C7 S1 118.04(12) . . ?
O1 C8 C7 124.52(13) . . ?
O1 C8 C9 115.32(14) . . ?
C9 C8 C7 120.15(14) . . ?
C8 C9 H9 120.4 . . ?
C10 C9 C8 119.18(15) . . ?
C10 C9 H9 120.4 . . ?
C9 C10 H10 119.6 . . ?
C9 C10 C11 120.81(15) . . ?
C11 C10 H10 119.6 . . ?
C10 C11 H11 119.8 . . ?
C12 C11 C10 120.48(15) . . ?
C12 C11 H11 119.8 . . ?
C7 C12 H12 120.6 . . ?
C11 C12 C7 118.71(15) . . ?
C11 C12 H12 120.6 . . ?
N1 C13 C14 114.60(12) . . ?
N1 C13 C20 126.66(13) . . ?
C14 C13 C20 118.69(12) . . ?
C15 C14 C13 120.72(12) . . ?
C15 C14 C19 119.57(13) . . ?
C19 C14 C13 119.64(13) . . ?
C14 C15 H15 120.0 . . ?
C16 C15 C14 120.09(14) . . ?
C16 C15 H15 120.0 . . ?
C15 C16 H16 120.0 . . ?
C17 C16 C15 119.91(15) . . ?
C17 C16 H16 120.0 . . ?
C16 C17 H17 119.8 . . ?
C18 C17 C16 120.41(14) . . ?
C18 C17 H17 119.8 . . ?
C17 C18 H18 120.1 . . ?
C17 C18 C19 119.87(14) . . ?
C19 C18 H18 120.1 . . ?
C14 C19 H19 120.0 . . ?
C18 C19 C14 120.01(14) . . ?
C18 C19 H19 120.0 . . ?
C21 C20 C13 117.83(13) . . ?
C21 C20 C25 119.70(14) . . ?
C25 C20 C13 122.42(13) . . ?
C20 C21 H21 119.9 . . ?
C22 C21 C20 120.18(15) . . ?
C22 C21 H21 119.9 . . ?
C21 C22 H22 120.1 . . ?
C23 C22 C21 119.81(16) . . ?
C23 C22 H22 120.1 . . ?
C22 C23 H23 119.8 . . ?
C24 C23 C22 120.45(15) . . ?
C24 C23 H23 119.8 . . ?
C23 C24 H24 119.8 . . ?
C23 C24 C25 120.42(15) . . ?
C25 C24 H24 119.8 . . ?
C20 C25 H25 120.3 . . ?
C24 C25 C20 119.34(15) . . ?
C24 C25 H25 120.3 . . ?
F1 C26 S2 110.8(2) . . ?
F1 C26 F2 108.4(3) . . ?
F1 C26 F3 107.7(2) . . ?
F2 C26 S2 110.3(2) . . ?
F3 C26 S2 112.01(18) . . ?
F3 C26 F2 107.5(3) . . ?
F1A C26A S2A 111.5(14) . . ?
F2A C26A S2A 112.4(16) . . ?
F2A C26A F1A 100.0(17) . . ?
F3A C26A S2A 109.6(13) . . ?
F3A C26A F1A 110.2(16) . . ?
F3A C26A F2A 113(2) . . ?

loop_
_geom_bond_atom_site_label_1
_geom_bond_atom_site_label_2
_geom_bond_distance
_geom_bond_site_symmetry_2
_geom_bond_publ_flag
S1 O2 3.058(2) . ?
S1 N1 1.7144(12) . ?
S1 C1 1.7559(14) . ?
S1 C7 1.7571(15) . ?
S2 O2 1.4358(19) . ?
S2 O3 1.4300(18) . ?
S2 O4 1.4418(18) . ?
S2 C26 1.820(3) . ?
S2A O2A 1.448(14) . ?
S2A O3A 1.434(14) . ?
S2A O4A 1.402(14) . ?
S2A C26A 1.828(15) . ?
F1 C26 1.329(3) . ?
F1A C26A 1.333(16) . ?
F2 C26 1.332(3) . ?
F2A C26A 1.326(17) . ?
F3 C26 1.330(3) . ?
F3A C26A 1.320(16) . ?
O1 C2 1.3679(17) . ?
O1 C8 1.3697(18) . ?
N1 C13 1.3023(18) . ?
C1 C2 1.388(2) . ?
C1 C6 1.402(2) . ?
C2 C3 1.392(2) . ?
C3 H3 0.9500 . ?
C3 C4 1.382(2) . ?
C4 H4 0.9500 . ?
C4 C5 1.391(2) . ?
C5 H5 0.9500 . ?
C5 C6 1.383(2) . ?
C6 H6 0.9500 . ?
C7 C8 1.390(2) . ?
C7 C12 1.400(2) . ?
C8 C9 1.389(2) . ?
C9 H9 0.9500 . ?
C9 C10 1.379(2) . ?
C10 H10 0.9500 . ?
C10 C11 1.394(3) . ?
C11 H11 0.9500 . ?
C11 C12 1.380(2) . ?
C12 H12 0.9500 . ?
C13 C14 1.4795(19) . ?
C13 C20 1.4880(19) . ?
C14 C15 1.3940(19) . ?
C14 C19 1.3976(19) . ?
C15 H15 0.9500 . ?
C15 C16 1.387(2) . ?
C16 H16 0.9500 . ?
C16 C17 1.387(2) . ?
C17 H17 0.9500 . ?
C17 C18 1.386(2) . ?
C18 H18 0.9500 . ?
C18 C19 1.388(2) . ?
C19 H19 0.9500 . ?
C20 C21 1.395(2) . ?
C20 C25 1.401(2) . ?
C21 H21 0.9500 . ?
C21 C22 1.387(2) . ?
C22 H22 0.9500 . ?
C22 C23 1.385(2) . ?
C23 H23 0.9500 . ?
C23 C24 1.381(3) . ?
C24 H24 0.9500 . ?
C24 C25 1.391(2) . ?
C25 H25 0.9500 . ?

loop_
_geom_torsion_atom_site_label_1
_geom_torsion_atom_site_label_2
_geom_torsion_atom_site_label_3
_geom_torsion_atom_site_label_4
_geom_torsion
_geom_torsion_site_symmetry_1
_geom_torsion_site_symmetry_2
_geom_torsion_site_symmetry_3
_geom_torsion_site_symmetry_4
_geom_torsion_publ_flag
S1 N1 C13 C14 179.74(9) . . . . ?
S1 N1 C13 C20 2.20(19) . . . . ?
S1 C1 C2 O1 4.9(2) . . . . ?
S1 C1 C2 C3 -174.89(11) . . . . ?
S1 C1 C6 C5 175.79(11) . . . . ?
S1 C7 C8 O1 -5.7(2) . . . . ?
S1 C7 C8 C9 175.65(12) . . . . ?
S1 C7 C12 C11 -175.37(12) . . . . ?
O1 C2 C3 C4 179.69(13) . . . . ?
O1 C8 C9 C10 -178.86(14) . . . . ?
O2 S1 N1 C13 81.98(14) . . . . ?
O2 S1 C1 C2 167.40(15) . . . . ?
O2 S1 C1 C6 -8.89(14) . . . . ?
O2 S1 C7 C8 167.6(4) . . . . ?
O2 S1 C7 C12 -14.3(4) . . . . ?
O2 S2 C26 F1 60.1(3) . . . . ?
O2 S2 C26 F2 -180.0(3) . . . . ?
O2 S2 C26 F3 -60.3(3) . . . . ?
O2A S2A C26A F1A 56(2) . . . . ?
O2A S2A C26A F2A 167(2) . . . . ?
O2A S2A C26A F3A -67(2) . . . . ?
O3 S2 O2 S1 116.3(15) . . . . ?
O3 S2 C26 F1 -60.8(2) . . . . ?
O3 S2 C26 F2 59.2(3) . . . . ?
O3 S2 C26 F3 178.8(2) . . . . ?
O3A S2A C26A F1A -58.5(17) . . . . ?
O3A S2A C26A F2A 53(2) . . . . ?
O3A S2A C26A F3A 179.1(17) . . . . ?
O4 S2 O2 S1 -106.1(15) . . . . ?
O4 S2 C26 F1 178.3(2) . . . . ?
O4 S2 C26 F2 -61.7(3) . . . . ?
O4 S2 C26 F3 57.9(3) . . . . ?
O4A S2A C26A F1A 176.0(16) . . . . ?
O4A S2A C26A F2A -73(2) . . . . ?
O4A S2A C26A F3A 53.6(19) . . . . ?
N1 S1 C1 C2 84.38(12) . . . . ?
N1 S1 C1 C6 -91.92(12) . . . . ?
N1 S1 C7 C8 -78.25(13) . . . . ?
N1 S1 C7 C12 99.89(12) . . . . ?
N1 C13 C14 C15 -29.53(19) . . . . ?
N1 C13 C14 C19 147.51(14) . . . . ?
N1 C13 C20 C21 126.04(16) . . . . ?
N1 C13 C20 C25 -51.4(2) . . . . ?
C1 S1 N1 C13 175.15(11) . . . . ?
C1 S1 C7 C8 22.53(13) . . . . ?
C1 S1 C7 C12 -159.33(12) . . . . ?
C1 C2 C3 C4 -0.5(2) . . . . ?
C2 O1 C8 C7 -18.1(2) . . . . ?
C2 O1 C8 C9 160.60(13) . . . . ?
C2 C1 C6 C5 -0.5(2) . . . . ?
C2 C3 C4 C5 -1.1(2) . . . . ?
C3 C4 C5 C6 1.9(2) . . . . ?
C4 C5 C6 C1 -1.1(2) . . . . ?
C6 C1 C2 O1 -178.87(13) . . . . ?
C6 C1 C2 C3 1.3(2) . . . . ?
C7 S1 N1 C13 -82.52(12) . . . . ?
C7 S1 C1 C2 -22.19(13) . . . . ?
C7 S1 C1 C6 161.52(11) . . . . ?
C7 C8 C9 C10 -0.1(2) . . . . ?
C8 O1 C2 C1 18.5(2) . . . . ?
C8 O1 C2 C3 -161.64(13) . . . . ?
C8 C7 C12 C11 2.8(2) . . . . ?
C8 C9 C10 C11 2.3(2) . . . . ?
C9 C10 C11 C12 -2.0(3) . . . . ?
C10 C11 C12 C7 -0.6(2) . . . . ?
C12 C7 C8 O1 176.17(13) . . . . ?
C12 C7 C8 C9 -2.4(2) . . . . ?
C13 C14 C15 C16 175.33(13) . . . . ?
C13 C14 C19 C18 -173.32(14) . . . . ?
C13 C20 C21 C22 -174.38(14) . . . . ?
C13 C20 C25 C24 174.53(13) . . . . ?
C14 C13 C20 C21 -51.41(18) . . . . ?
C14 C13 C20 C25 131.18(15) . . . . ?
C14 C15 C16 C17 -1.9(2) . . . . ?
C15 C14 C19 C18 3.8(2) . . . . ?
C15 C16 C17 C18 3.4(2) . . . . ?
C16 C17 C18 C19 -1.4(2) . . . . ?
C17 C18 C19 C14 -2.2(2) . . . . ?
C19 C14 C15 C16 -1.7(2) . . . . ?
C20 C13 C14 C15 148.22(13) . . . . ?
C20 C13 C14 C19 -34.74(19) . . . . ?
C20 C21 C22 C23 -0.8(2) . . . . ?
C21 C20 C25 C24 -2.8(2) . . . . ?
C21 C22 C23 C24 -1.8(3) . . . . ?
C22 C23 C24 C25 2.0(2) . . . . ?
C23 C24 C25 C20 0.3(2) . . . . ?
C25 C20 C21 C22 3.1(2) . . . . ?
C26 S2 O2 S1 3.9(16) . . . . ?
